data_7121128
loop_
_publ_author_name
'Kubanik, Mario'
'Lam, Nelson Y. S.'
'Holtkamp, Hannah U.'
'S\"ohnel, Tilo'
'Anderson, Robert F.'
'Jamieson, Stephen M. F.'
'Hartinger, Christian G.'

_publ_section_title
;
 Quinoline-para-quinones and metals: coordination-assisted formation of
 quinoline-ortho-quinones.
;
_journal_issue 8
_journal_name_full 'Chemical communications (Cambridge, England)'
_journal_page_first 992
_journal_page_last 995
_journal_paper_doi 10.1039/c7cc09478g
_journal_volume 54
_journal_year 2018
_chemical_formula_moiety 'C19 H17 Cl2 N O3 Os, C H Cl3'
_chemical_formula_sum 'C20 H18 Cl5 N O3 Os'
_chemical_formula_weight 687.80
_chemical_name_systematic
;
Chlorido(7-chloro-8-hydroxyquinolinolato-5,6-dione-?N1,?O8)(?6-p-cymene)osmium(II)
;
_space_group_crystal_system monoclinic
_space_group_IT_number 14
_space_group_name_Hall '-P 2ybc'
_space_group_name_H-M_alt 'P 1 21/c 1'
_symmetry_space_group_name_Hall '-P 2ybc'
_symmetry_space_group_name_H-M 'P 1 21/c 1'
_atom_sites_solution_hydrogens geom
_atom_sites_solution_primary direct
_atom_sites_solution_secondary difmap
_audit_creation_method SHELXL-2016/6
_audit_update_record
;
2017-08-31 deposited with the CCDC.
2018-01-02 downloaded from the CCDC.
;
_cell_angle_alpha 90
_cell_angle_beta 108.136(3)
_cell_angle_gamma 90
_cell_formula_units_Z 4
_cell_length_a 10.3571(6)
_cell_length_b 21.0903(12)
_cell_length_c 10.7050(6)
_cell_measurement_reflns_used 9916
_cell_measurement_temperature 100(2)
_cell_measurement_theta_max 25.112
_cell_measurement_theta_min 3.335
_cell_volume 2222.2(2)
_computing_cell_refinement '<i>SAINT</i> (Bruker, 2008)'
_computing_data_collection '<i>APEX2</i> (Bruker, 2008)'
_computing_data_reduction '<i>SAINT</i> (Bruker, 2008)'
_computing_structure_refinement 'SHELXL-2016/6 (Sheldrick, 2016)'
_computing_structure_solution 'SHELXS-2016/6 (Sheldrick, 2016)'
_diffrn_ambient_temperature 100(2)
_diffrn_detector 'Bruker APEX2 area detector'
_diffrn_detector_area_resol_mean 7.9
_diffrn_detector_type 'CCD area detector'
_diffrn_measured_fraction_theta_full 0.998
_diffrn_measured_fraction_theta_max 0.991
_diffrn_measurement_device 'three-circle diffractometer'
_diffrn_measurement_device_type 'Bruker SMART APEX2 area detector'
_diffrn_measurement_method '\w and \f scans'
_diffrn_radiation_monochromator 'mirror optics'
_diffrn_radiation_probe x-ray
_diffrn_radiation_type 'Mo K\a'
_diffrn_radiation_wavelength 0.71073
_diffrn_reflns_av_R_equivalents 0.0346
_diffrn_reflns_av_unetI/netI 0.0294
_diffrn_reflns_Laue_measured_fraction_full 0.998
_diffrn_reflns_Laue_measured_fraction_max 0.991
_diffrn_reflns_limit_h_max 13
_diffrn_reflns_limit_h_min -13
_diffrn_reflns_limit_k_max 27
_diffrn_reflns_limit_k_min -27
_diffrn_reflns_limit_l_max 14
_diffrn_reflns_limit_l_min -13
_diffrn_reflns_number 28099
_diffrn_reflns_point_group_measured_fraction_full 0.998
_diffrn_reflns_point_group_measured_fraction_max 0.991
_diffrn_reflns_theta_full 25.242
_diffrn_reflns_theta_max 27.876
_diffrn_reflns_theta_min 1.931
_diffrn_source 'microfocus sealed X-ray tube'
_diffrn_source_type 'Incoatec I\ms'
_exptl_absorpt_coefficient_mu 6.363
_exptl_absorpt_correction_T_max 0.6359
_exptl_absorpt_correction_T_min 0.3294
_exptl_absorpt_correction_type multi-scan
_exptl_absorpt_process_details
;
SADABS-2004/1 (Bruker,2004) was used for absorption correction.
R(int) was 0.0984 before and 0.0362 after correction.
The Ratio of minimum to maximum transmission is 0.5180.
The \l/2 correction factor is 0.0015.
;
_exptl_crystal_colour black
_exptl_crystal_density_diffrn 2.056
_exptl_crystal_description block
_exptl_crystal_F_000 1320
_exptl_crystal_size_max 0.300
_exptl_crystal_size_mid 0.180
_exptl_crystal_size_min 0.160
_refine_diff_density_max 1.967
_refine_diff_density_min -0.707
_refine_diff_density_rms 0.133
_refine_ls_extinction_method none
_refine_ls_goodness_of_fit_ref 1.111
_refine_ls_hydrogen_treatment mixed
_refine_ls_matrix_type full
_refine_ls_number_parameters 275
_refine_ls_number_reflns 5252
_refine_ls_number_restraints 0
_refine_ls_restrained_S_all 1.111
_refine_ls_R_factor_all 0.0329
_refine_ls_R_factor_gt 0.0261
_refine_ls_shift/su_max 0.001
_refine_ls_shift/su_mean 0.000
_refine_ls_structure_factor_coef Fsqd
_refine_ls_weighting_details 'w=1/[\s^2^(Fo^2^)+(0.0251P)^2^+3.5168P] where P=(Fo^2^+2Fc^2^)/3'
_refine_ls_weighting_scheme calc
_refine_ls_wR_factor_gt 0.0571
_refine_ls_wR_factor_ref 0.0599
_reflns_Friedel_coverage 0.000
_reflns_number_gt 4664
_reflns_number_total 5252
_reflns_threshold_expression 'I > 2\s(I)'
_cod_data_source_file c7cc09478g2.cif
_cod_data_source_block maku90_0m
_cod_depositor_comments 'Adding full bibliography for 7121127--7121131.cif.'
_cod_database_code 7121128
_shelx_shelxl_version_number 2016/6
_shelx_space_group_comment
;
The symmetry employed for this shelxl refinement is uniquely defined
by the following loop, which should always be used as a source of
symmetry information in preference to the above space-group names.
They are only intended as comments.
;
_shelx_estimated_absorpt_t_min 0.251
_shelx_estimated_absorpt_t_max 0.429

loop_
_space_group_symop_operation_xyz
'x, y, z'
'-x, y+1/2, -z+1/2'
'-x, -y, -z'
'x, -y-1/2, z-1/2'

loop_
_atom_site_label
_atom_site_type_symbol
_atom_site_fract_x
_atom_site_fract_y
_atom_site_fract_z
_atom_site_U_iso_or_equiv
_atom_site_adp_type
_atom_site_occupancy
_atom_site_site_symmetry_order
_atom_site_calc_flag
_atom_site_refinement_flags_posn
_atom_site_refinement_flags_adp
C1 C 0.6924(3) 0.18743(16) 0.2162(4) 0.0182(7) Uani 1 1 d . .
H1 H 0.740411 0.157790 0.180514 0.022 Uiso 1 1 calc R U
C2 C 0.7076(3) 0.25121(17) 0.1962(4) 0.0186(7) Uani 1 1 d . .
H2 H 0.763572 0.264646 0.145715 0.022 Uiso 1 1 calc R U
C3 C 0.6420(3) 0.29545(17) 0.2492(4) 0.0187(7) Uani 1 1 d . .
H3 H 0.650725 0.339513 0.235228 0.022 Uiso 1 1 calc R U
C4 C 0.5624(3) 0.27375(17) 0.3236(3) 0.0171(7) Uani 1 1 d . .
C5 C 0.4922(3) 0.31787(17) 0.3908(3) 0.0184(7) Uani 1 1 d . .
C6 C 0.3936(3) 0.28879(16) 0.4587(4) 0.0184(7) Uani 1 1 d . .
C7 C 0.3892(3) 0.22149(16) 0.4653(3) 0.0164(7) Uani 1 1 d . .
C8 C 0.4619(3) 0.18109(15) 0.4101(3) 0.0148(7) Uani 1 1 d . .
C9 C 0.5480(3) 0.20877(16) 0.3372(3) 0.0159(7) Uani 1 1 d . .
C10 C 0.6294(4) 0.02688(16) 0.1647(4) 0.0190(7) Uani 1 1 d . .
H10 H 0.678928 0.042608 0.110031 0.023 Uiso 1 1 calc R U
C11 C 0.4858(4) 0.03909(16) 0.1290(4) 0.0202(7) Uani 1 1 d . .
H11 H 0.441797 0.062671 0.051899 0.024 Uiso 1 1 calc R U
C12 C 0.4107(3) 0.01594(16) 0.2088(4) 0.0195(7) Uani 1 1 d . .
C13 C 0.2618(4) 0.03212(19) 0.1785(4) 0.0295(9) Uani 1 1 d . .
H13A H 0.242618 0.072157 0.129704 0.044 Uiso 1 1 calc R U
H13B H 0.239970 0.036455 0.260798 0.044 Uiso 1 1 calc R U
H13C H 0.206469 -0.001751 0.125274 0.044 Uiso 1 1 calc R U
C14 C 0.4790(4) -0.02045(16) 0.3226(4) 0.0191(7) Uani 1 1 d . .
H14 H 0.438(2) -0.0278(4) 0.380(3) 0.023 Uiso 1 1 calc R U
C15 C 0.6194(4) -0.03179(17) 0.3571(4) 0.0197(7) Uani 1 1 d . .
H15 H 0.662705 -0.055783 0.433822 0.024 Uiso 1 1 calc R U
C16 C 0.6988(4) -0.00785(16) 0.2788(4) 0.0190(7) Uani 1 1 d . .
C17 C 0.8499(4) -0.02158(18) 0.3196(4) 0.0230(8) Uani 1 1 d . .
H17 H 0.881337 -0.030064 0.416282 0.028 Uiso 1 1 calc R U
C18 C 0.9341(4) 0.0331(2) 0.2930(5) 0.0340(10) Uani 1 1 d . .
H18A H 0.912606 0.039122 0.197893 0.051 Uiso 1 1 calc R U
H18B H 1.030935 0.023349 0.331234 0.051 Uiso 1 1 calc R U
H18C H 0.912861 0.072015 0.332688 0.051 Uiso 1 1 calc R U
C19 C 0.8718(4) -0.0822(2) 0.2495(5) 0.0326(10) Uani 1 1 d . .
H19A H 0.817342 -0.116629 0.268547 0.049 Uiso 1 1 calc R U
H19B H 0.968139 -0.093848 0.280630 0.049 Uiso 1 1 calc R U
H19C H 0.843963 -0.074672 0.154430 0.049 Uiso 1 1 calc R U
C20 C 1.0354(4) 0.30002(18) 0.5531(4) 0.0258(8) Uani 1 1 d . .
H20 H 1.118007 0.300123 0.523581 0.031 Uiso 1 1 calc R U
N1 N 0.6121(3) 0.16541(13) 0.2844(3) 0.0152(6) Uani 1 1 d . .
O1 O 0.4582(2) 0.12040(11) 0.4154(2) 0.0172(5) Uani 1 1 d . .
O2 O 0.5130(3) 0.37416(12) 0.3955(3) 0.0260(6) Uani 1 1 d . .
O3 O 0.3295(3) 0.32580(12) 0.5059(3) 0.0248(6) Uani 1 1 d . .
Cl1 Cl 0.75964(8) 0.09526(4) 0.53190(9) 0.02027(18) Uani 1 1 d . .
Cl2 Cl 0.28704(8) 0.18835(4) 0.54900(9) 0.01984(18) Uani 1 1 d . .
Cl3 Cl 0.92790(11) 0.36320(5) 0.47543(11) 0.0377(2) Uani 1 1 d . .
Cl4 Cl 0.95124(9) 0.22675(5) 0.51111(10) 0.0278(2) Uani 1 1 d . .
Cl5 Cl 1.08607(11) 0.31076(5) 0.72572(11) 0.0381(2) Uani 1 1 d . .
Os1 Os 0.58451(2) 0.07040(2) 0.32987(2) 0.01477(5) Uani 1 1 d . .

loop_
_atom_site_aniso_label
_atom_site_aniso_U_11
_atom_site_aniso_U_22
_atom_site_aniso_U_33
_atom_site_aniso_U_23
_atom_site_aniso_U_13
_atom_site_aniso_U_12
C1 0.0206(16) 0.0198(17) 0.0158(18) -0.0014(14) 0.0080(14) -0.0008(13)
C2 0.0193(15) 0.0225(18) 0.0144(18) 0.0020(15) 0.0056(14) -0.0010(13)
C3 0.0202(15) 0.0169(17) 0.0171(18) 0.0025(14) 0.0031(14) -0.0028(13)
C4 0.0188(15) 0.0198(17) 0.0110(17) 0.0005(14) 0.0024(14) 0.0006(13)
C5 0.0224(16) 0.0190(18) 0.0138(18) -0.0003(14) 0.0054(14) 0.0015(13)
C6 0.0170(15) 0.0192(17) 0.0182(19) 0.0003(15) 0.0041(14) 0.0023(13)
C7 0.0162(15) 0.0198(17) 0.0138(17) -0.0002(14) 0.0054(13) -0.0016(13)
C8 0.0137(14) 0.0160(16) 0.0118(17) 0.0007(13) -0.0002(13) 0.0002(12)
C9 0.0151(14) 0.0193(17) 0.0120(17) 0.0020(14) 0.0023(13) 0.0017(13)
C10 0.0246(17) 0.0200(17) 0.0147(18) -0.0019(15) 0.0094(15) -0.0019(13)
C11 0.0255(17) 0.0155(17) 0.0196(19) -0.0029(15) 0.0069(15) -0.0003(14)
C12 0.0209(16) 0.0138(16) 0.024(2) -0.0039(15) 0.0074(15) -0.0026(13)
C13 0.0207(17) 0.030(2) 0.038(3) -0.0059(19) 0.0097(17) -0.0046(15)
C14 0.0269(17) 0.0148(17) 0.0186(19) -0.0045(14) 0.0112(16) -0.0039(13)
C15 0.0279(17) 0.0155(17) 0.0162(19) -0.0016(14) 0.0077(15) 0.0002(14)
C16 0.0253(17) 0.0164(17) 0.0161(19) -0.0040(14) 0.0075(15) 0.0013(13)
C17 0.0236(17) 0.0251(19) 0.021(2) -0.0015(16) 0.0085(16) 0.0041(14)
C18 0.0222(18) 0.038(2) 0.044(3) 0.002(2) 0.0128(19) -0.0001(17)
C19 0.030(2) 0.033(2) 0.035(3) -0.0039(19) 0.0104(19) 0.0094(17)
C20 0.0218(17) 0.030(2) 0.026(2) -0.0019(17) 0.0088(16) -0.0008(15)
N1 0.0151(12) 0.0167(14) 0.0142(15) 0.0011(12) 0.0050(12) 0.0007(10)
O1 0.0207(11) 0.0126(11) 0.0212(14) -0.0013(10) 0.0107(11) -0.0002(9)
O2 0.0395(15) 0.0141(12) 0.0282(16) -0.0007(11) 0.0162(13) -0.0009(11)
O3 0.0265(13) 0.0215(13) 0.0307(16) -0.0045(12) 0.0152(12) 0.0013(10)
Cl1 0.0220(4) 0.0204(4) 0.0170(4) -0.0009(3) 0.0041(3) -0.0014(3)
Cl2 0.0211(4) 0.0192(4) 0.0226(5) 0.0003(4) 0.0118(3) 0.0007(3)
Cl3 0.0365(5) 0.0356(6) 0.0348(6) 0.0029(5) 0.0023(5) 0.0022(4)
Cl4 0.0222(4) 0.0321(5) 0.0301(5) -0.0051(4) 0.0099(4) -0.0024(4)
Cl5 0.0392(5) 0.0449(6) 0.0241(6) -0.0046(5) 0.0013(5) -0.0019(5)
Os1 0.01836(7) 0.01258(7) 0.01471(8) -0.00037(5) 0.00709(5) 0.00013(5)

loop_
_atom_type_symbol
_atom_type_description
_atom_type_scat_dispersion_real
_atom_type_scat_dispersion_imag
_atom_type_scat_source
C C 0.0033 0.0016 'International Tables Vol C Tables 4.2.6.8 and 6.1.1.4'
H H 0.0000 0.0000 'International Tables Vol C Tables 4.2.6.8 and 6.1.1.4'
N N 0.0061 0.0033 'International Tables Vol C Tables 4.2.6.8 and 6.1.1.4'
O O 0.0106 0.0060 'International Tables Vol C Tables 4.2.6.8 and 6.1.1.4'
Cl Cl 0.1484 0.1585 'International Tables Vol C Tables 4.2.6.8 and 6.1.1.4'
Os Os -1.2165 7.6030 'International Tables Vol C Tables 4.2.6.8 and 6.1.1.4'

loop_
_geom_angle_atom_site_label_1
_geom_angle_atom_site_label_2
_geom_angle_atom_site_label_3
_geom_angle
N1 C1 C2 122.7(3)
C3 C2 C1 120.1(3)
C2 C3 C4 118.0(3)
C3 C4 C9 119.1(3)
C3 C4 C5 122.3(3)
C9 C4 C5 118.6(3)
O2 C5 C4 121.7(3)
O2 C5 C6 120.4(3)
C4 C5 C6 117.9(3)
O3 C6 C7 125.7(3)
O3 C6 C5 117.3(3)
C7 C6 C5 116.9(3)
C8 C7 C6 124.3(3)
C8 C7 Cl2 118.2(3)
C6 C7 Cl2 117.5(3)
O1 C8 C7 124.6(3)
O1 C8 C9 116.7(3)
C7 C8 C9 118.7(3)
N1 C9 C4 122.7(3)
N1 C9 C8 114.2(3)
C4 C9 C8 123.1(3)
C16 C10 C11 121.9(3)
C16 C10 Os1 72.3(2)
C11 C10 Os1 71.0(2)
C12 C11 C10 119.8(3)
C12 C11 Os1 71.6(2)
C10 C11 Os1 70.3(2)
C11 C12 C14 118.9(3)
C11 C12 C13 120.6(3)
C14 C12 C13 120.4(3)
C11 C12 Os1 70.7(2)
C14 C12 Os1 71.3(2)
C13 C12 Os1 127.2(3)
C15 C14 C12 120.9(3)
C15 C14 Os1 71.1(2)
C12 C14 Os1 70.72(19)
C14 C15 C16 121.4(3)
C14 C15 Os1 71.5(2)
C16 C15 Os1 71.2(2)
C10 C16 C15 117.2(3)
C10 C16 C17 123.4(3)
C15 C16 C17 119.5(3)
C10 C16 Os1 70.0(2)
C15 C16 Os1 70.60(19)
C17 C16 Os1 131.3(2)
C16 C17 C18 113.6(3)
C16 C17 C19 108.4(3)
C18 C17 C19 111.0(3)
Cl4 C20 Cl3 110.6(2)
Cl4 C20 Cl5 109.9(2)
Cl3 C20 Cl5 109.4(2)
C1 N1 C9 117.3(3)
C1 N1 Os1 127.2(2)
C9 N1 Os1 115.4(2)
C8 O1 Os1 116.8(2)
O1 Os1 N1 76.72(10)
O1 Os1 C10 152.83(12)
N1 Os1 C10 97.80(12)
O1 Os1 C11 114.76(11)
N1 Os1 C11 96.69(12)
C10 Os1 C11 38.68(13)
O1 Os1 C12 90.72(11)
N1 Os1 C12 120.63(12)
C10 Os1 C12 68.92(13)
C11 Os1 C12 37.70(14)
O1 Os1 C15 122.39(11)
N1 Os1 C15 160.08(12)
C10 Os1 C15 67.88(13)
C11 Os1 C15 80.80(13)
C12 Os1 C15 68.49(13)
O1 Os1 C14 94.77(11)
N1 Os1 C14 157.78(12)
C10 Os1 C14 80.34(14)
C11 Os1 C14 67.95(14)
C12 Os1 C14 38.00(13)
C15 Os1 C14 37.37(13)
O1 Os1 C16 160.58(11)
N1 Os1 C16 122.39(12)
C10 Os1 C16 37.79(13)
C11 Os1 C16 69.50(13)
C12 Os1 C16 82.30(13)
C15 Os1 C16 38.24(13)
C14 Os1 C16 68.68(13)
O1 Os1 Cl1 84.04(7)
N1 Os1 Cl1 83.20(8)
C10 Os1 Cl1 122.15(10)
C11 Os1 Cl1 160.76(9)
C12 Os1 Cl1 153.77(10)
C15 Os1 Cl1 92.74(10)
C14 Os1 Cl1 116.71(10)
C16 Os1 Cl1 94.22(10)

loop_
_geom_bond_atom_site_label_1
_geom_bond_atom_site_label_2
_geom_bond_distance
C1 N1 1.348(4)
C1 C2 1.379(5)
C2 C3 1.377(5)
C3 C4 1.390(5)
C4 C9 1.391(5)
C4 C5 1.496(5)
C5 O2 1.205(4)
C5 C6 1.552(5)
C6 O3 1.230(4)
C6 C7 1.423(5)
C7 C8 1.385(5)
C7 Cl2 1.733(3)
C8 O1 1.282(4)
C8 C9 1.476(5)
C9 N1 1.352(4)
C10 C16 1.414(5)
C10 C11 1.438(5)
C10 Os1 2.167(4)
C11 C12 1.410(5)
C11 Os1 2.176(4)
C12 C14 1.427(5)
C12 C13 1.512(5)
C12 Os1 2.188(3)
C14 C15 1.405(5)
C14 Os1 2.195(3)
C15 C16 1.437(5)
C15 Os1 2.190(4)
C16 C17 1.515(5)
C16 Os1 2.197(3)
C17 C18 1.526(5)
C17 C19 1.534(5)
C20 Cl4 1.763(4)
C20 Cl3 1.769(4)
C20 Cl5 1.771(4)
N1 Os1 2.103(3)
O1 Os1 2.100(2)
Cl1 Os1 2.4085(9)
